data_4342335
loop_
_publ_author_name
'Aulakh, Darpandeep'
'Varghese, Juby R.'
'Wriedt, Mario'

_publ_section_title
;
 A new design strategy to access zwitterionic metal-organic frameworks
 from anionic viologen derivates.
;
_journal_issue 4
_journal_name_full 'Inorganic chemistry'
_journal_page_first 1756
_journal_page_last 1764
_journal_paper_doi 10.1021/ic5026813
_journal_volume 54
_journal_year 2015
_chemical_formula_moiety 'C28 H28 N2 Ni O13'
_chemical_formula_sum 'C28 H28 N2 Ni O13'
_chemical_formula_weight 659.23
_space_group_crystal_system monoclinic
_space_group_IT_number 14
_space_group_name_Hall '-P 2yn'
_space_group_name_H-M_alt 'P 1 21/n 1'
_symmetry_space_group_name_Hall '-P 2yn'
_symmetry_space_group_name_H-M 'P 1 21/n 1'
_atom_sites_solution_hydrogens mixed
_audit_creation_method SHELXL-2014/6
_cell_angle_alpha 90
_cell_angle_beta 98.5756(19)
_cell_angle_gamma 90
_cell_formula_units_Z 4
_cell_length_a 12.3743(7)
_cell_length_b 12.8620(7)
_cell_length_c 18.4671(10)
_cell_measurement_temperature 170(2)
_cell_volume 2906.3(3)
_computing_cell_refinement 'APEX2 (Bruker, 2013)'
_computing_data_collection 'APEX2 (Bruker, 2013)'
_computing_data_reduction 'APEX2 (Bruker, 2013)'
_computing_molecular_graphics 'SHELXP-2014/6 (Sheldrick, 2014)'
_computing_structure_refinement 'SHELXL-2014/6 (Sheldrick, 2014)'
_computing_structure_solution 'SHELXT-2014/6 (Sheldrick, 2014)'
_diffrn_ambient_temperature 170(2)
_diffrn_measured_fraction_theta_full 0.999
_diffrn_measured_fraction_theta_max 0.991
_diffrn_measurement_device_type 'Bruker APEX II CCD area detector'
_diffrn_measurement_method 'omega scans'
_diffrn_radiation_type MoK\a
_diffrn_radiation_wavelength 0.71073
_diffrn_reflns_av_R_equivalents 0.0367
_diffrn_reflns_av_unetI/netI 0.0259
_diffrn_reflns_Laue_measured_fraction_full 0.999
_diffrn_reflns_Laue_measured_fraction_max 0.991
_diffrn_reflns_limit_h_max 16
_diffrn_reflns_limit_h_min -16
_diffrn_reflns_limit_k_max 17
_diffrn_reflns_limit_k_min -17
_diffrn_reflns_limit_l_max 24
_diffrn_reflns_limit_l_min -24
_diffrn_reflns_number 41507
_diffrn_reflns_point_group_measured_fraction_full 0.999
_diffrn_reflns_point_group_measured_fraction_max 0.991
_diffrn_reflns_theta_full 25.242
_diffrn_reflns_theta_max 28.397
_diffrn_reflns_theta_min 1.860
_diffrn_source 'fine-focus sealed tube'
_exptl_absorpt_coefficient_mu 0.739
_exptl_absorpt_correction_T_max 0.940
_exptl_absorpt_correction_T_min 0.898
_exptl_absorpt_correction_type multi-scan
_exptl_absorpt_process_details 'SADABS (Sheldrick 2014)'
_exptl_crystal_colour 'clear light green'
_exptl_crystal_density_diffrn 1.507
_exptl_crystal_description block
_exptl_crystal_F_000 1368
_exptl_crystal_size_max 0.14
_exptl_crystal_size_mid 0.13
_exptl_crystal_size_min 0.08
_refine_diff_density_max 0.686
_refine_diff_density_min -0.450
_refine_diff_density_rms 0.082
_refine_ls_extinction_method none
_refine_ls_goodness_of_fit_ref 1.048
_refine_ls_hydrogen_treatment constr
_refine_ls_matrix_type full
_refine_ls_number_parameters 397
_refine_ls_number_reflns 7240
_refine_ls_number_restraints 0
_refine_ls_restrained_S_all 1.048
_refine_ls_R_factor_all 0.0482
_refine_ls_R_factor_gt 0.0389
_refine_ls_shift/su_max 0.001
_refine_ls_shift/su_mean 0.000
_refine_ls_structure_factor_coef Fsqd
_refine_ls_weighting_details 'w=1/[\s^2^(Fo^2^)+(0.0609P)^2^+2.0427P] where P=(Fo^2^+2Fc^2^)/3'
_refine_ls_weighting_scheme calc
_refine_ls_wR_factor_gt 0.1064
_refine_ls_wR_factor_ref 0.1122
_reflns_Friedel_coverage 0.000
_reflns_number_gt 6095
_reflns_number_total 7240
_reflns_threshold_expression 'I > 2\s(I)'
_cod_data_source_file ic5026813_si_003.cif
_cod_data_source_block jv93_sq
_cod_depositor_comments 'Adding full bibliography for 4342334--4342335.cif.'
_cod_database_code 4342335
_shelx_space_group_comment
;
The symmetry employed for this shelxl refinement is uniquely defined
by the following loop, which should always be used as a source of
symmetry information in preference to the above space-group names.
They are only intended as comments.
;
_shelxl_version_number 2014/6

loop_
_space_group_symop_operation_xyz
'x, y, z'
'-x+1/2, y+1/2, -z+1/2'
'-x, -y, -z'
'x-1/2, -y-1/2, z-1/2'

loop_
_atom_site_label
_atom_site_type_symbol
_atom_site_fract_x
_atom_site_fract_y
_atom_site_fract_z
_atom_site_U_iso_or_equiv
_atom_site_adp_type
_atom_site_occupancy
_atom_site_site_symmetry_order
_atom_site_calc_flag
_atom_site_refinement_flags_posn
_atom_site_refinement_flags_adp
Ni1 Ni -0.71610(2) 0.93314(2) 0.50266(2) 0.01922(8) Uani 1 1 d . .
O1 O -0.61856(11) 0.91079(11) 0.60272(7) 0.0218(3) Uani 1 1 d . .
O2 O -0.73127(12) 0.80676(13) 0.65391(8) 0.0326(4) Uani 1 1 d . .
O3 O -0.49494(13) 0.75664(14) 0.97796(8) 0.0365(4) Uani 1 1 d . .
O4 O -0.64495(13) 0.70125(14) 0.90905(9) 0.0378(4) Uani 1 1 d . .
O5 O 0.63554(14) 0.77616(14) 0.59610(9) 0.0386(4) Uani 1 1 d . .
O6 O 0.49759(16) 0.69464(12) 0.52763(8) 0.0378(4) Uani 1 1 d . .
O7 O 0.77259(12) 0.64431(14) 0.83382(8) 0.0335(4) Uani 1 1 d . .
O8 O 0.67619(11) 0.54865(11) 0.90157(7) 0.0220(3) Uani 1 1 d . .
N1 N -0.20133(13) 0.90247(13) 0.79133(10) 0.0232(3) Uani 1 1 d . .
N2 N 0.21709(13) 0.56184(13) 0.72594(10) 0.0234(3) Uani 1 1 d . .
C1 C -0.64631(15) 0.85967(15) 0.65529(10) 0.0200(4) Uani 1 1 d . .
C2 C -0.56945(14) 0.86311(13) 0.72705(9) 0.0165(3) Uani 1 1 d . .
C3 C -0.59675(14) 0.81001(13) 0.78744(10) 0.0167(3) Uani 1 1 d . .
H3 H -0.6642 0.7737 0.7835 0.020 Uiso 1 1 calc R U
C4 C -0.52613(14) 0.80965(14) 0.85355(10) 0.0171(3) Uani 1 1 d . .
C5 C -0.55726(16) 0.75120(15) 0.91822(11) 0.0222(4) Uani 1 1 d . .
C6 C -0.42707(14) 0.86248(14) 0.85923(10) 0.0183(3) Uani 1 1 d . .
H6 H -0.3783 0.8618 0.9041 0.022 Uiso 1 1 calc R U
C7 C -0.39935(15) 0.91641(14) 0.79918(10) 0.0180(3) Uani 1 1 d . .
C8 C -0.47105(15) 0.91752(14) 0.73346(10) 0.0178(3) Uani 1 1 d . .
H8 H -0.4528 0.9555 0.6928 0.021 Uiso 1 1 calc R U
C9 C -0.29170(15) 0.97325(15) 0.80588(11) 0.0227(4) Uani 1 1 d . .
H9A H -0.2981 1.0317 0.7706 0.027 Uiso 1 1 calc R U
H9B H -0.2740 1.0026 0.8558 0.027 Uiso 1 1 calc R U
C10 C -0.20544(16) 0.85892(16) 0.72480(12) 0.0253(4) Uani 1 1 d . .
H10 H -0.2651 0.8742 0.6877 0.030 Uiso 1 1 calc R U
C11 C -0.12462(16) 0.79252(16) 0.70958(12) 0.0265(4) Uani 1 1 d . .
H11 H -0.1292 0.7617 0.6625 0.032 Uiso 1 1 calc R U
C12 C -0.03563(16) 0.77043(15) 0.76347(13) 0.0262(4) Uani 1 1 d . .
C13 C -0.03285(17) 0.81834(17) 0.83097(14) 0.0319(5) Uani 1 1 d . .
H13 H 0.0272 0.8064 0.8685 0.038 Uiso 1 1 calc R U
C14 C -0.11662(17) 0.88335(16) 0.84423(13) 0.0297(5) Uani 1 1 d . .
H14 H -0.1144 0.9147 0.8910 0.036 Uiso 1 1 calc R U
C15 C 0.05240(16) 0.69711(15) 0.74916(12) 0.0260(4) Uani 1 1 d . .
C16 C 0.06860(17) 0.66984(18) 0.67883(13) 0.0330(5) Uani 1 1 d . .
H16 H 0.0226 0.6982 0.6378 0.040 Uiso 1 1 calc R U
C17 C 0.15087(18) 0.60200(18) 0.66821(13) 0.0311(5) Uani 1 1 d . .
H17 H 0.1610 0.5834 0.6199 0.037 Uiso 1 1 calc R U
C18 C 0.20287(18) 0.58576(16) 0.79424(12) 0.0282(4) Uani 1 1 d . .
H18 H 0.2498 0.5561 0.8344 0.034 Uiso 1 1 calc R U
C19 C 0.12128(18) 0.65264(17) 0.80733(13) 0.0296(4) Uani 1 1 d . .
H19 H 0.1119 0.6685 0.8562 0.036 Uiso 1 1 calc R U
C20 C 0.30903(15) 0.49054(15) 0.71499(12) 0.0255(4) Uani 1 1 d . .
H20A H 0.2914 0.4552 0.6671 0.031 Uiso 1 1 calc R U
H20B H 0.3175 0.4366 0.7537 0.031 Uiso 1 1 calc R U
C21 C 0.41531(15) 0.54946(14) 0.71747(11) 0.0200(4) Uani 1 1 d . .
C22 C 0.43513(15) 0.60268(15) 0.65485(10) 0.0212(4) Uani 1 1 d . .
H22 H 0.3817 0.6025 0.6122 0.025 Uiso 1 1 calc R U
C23 C 0.53277(15) 0.65585(14) 0.65477(10) 0.0189(4) Uani 1 1 d . .
C24 C 0.55663(18) 0.71442(16) 0.58761(11) 0.0259(4) Uani 1 1 d . .
C25 C 0.61040(14) 0.65430(13) 0.71740(9) 0.0166(3) Uani 1 1 d . .
H25 H 0.6769 0.6912 0.7174 0.020 Uiso 1 1 calc R U
C26 C 0.59354(15) 0.60013(14) 0.78030(9) 0.0161(3) Uani 1 1 d . .
C27 C 0.68725(15) 0.59802(14) 0.84399(10) 0.0188(3) Uani 1 1 d . .
C28 C 0.49440(15) 0.54795(13) 0.77988(10) 0.0179(3) Uani 1 1 d . .
H28 H 0.4807 0.5113 0.8222 0.022 Uiso 1 1 calc R U
O1W O -0.77873(12) 0.78648(12) 0.51139(8) 0.0289(3) Uani 1 1 d . .
H1O1 H -0.8448 0.7700 0.5002 0.043 Uiso 1 1 d R U
H2O1 H -0.7767 0.7895 0.5570 0.043 Uiso 1 1 d R U
O2W O -0.64027(12) 1.07602(11) 0.50511(8) 0.0262(3) Uani 1 1 d . .
H1O2 H -0.5854 1.0898 0.5362 0.039 Uiso 1 1 d R U
H2O2 H -0.6526 1.1233 0.4736 0.039 Uiso 1 1 d R U
O3W O -0.83596(12) 1.00039(12) 0.55252(8) 0.0286(3) Uani 1 1 d . .
H1O3 H -0.8887 0.9619 0.5586 0.043 Uiso 1 1 d R U
H2O3 H -0.8499 1.0640 0.5555 0.043 Uiso 1 1 d R U
O4W O -0.58802(11) 0.87029(11) 0.45382(7) 0.0230(3) Uani 1 1 d . .
H1O4 H -0.6263 0.8593 0.4130 0.035 Uiso 1 1 d R U
H2O4 H -0.5739 0.8149 0.4774 0.035 Uiso 1 1 d R U
O5W O -1.01432(13) 0.89232(12) 0.57946(8) 0.0299(3) Uani 1 1 d . .
H1O5 H -1.0210 0.8481 0.5456 0.045 Uiso 1 1 d R U
H2O5 H -1.0675 0.9336 0.5726 0.045 Uiso 1 1 d R U

loop_
_atom_site_aniso_label
_atom_site_aniso_U_11
_atom_site_aniso_U_22
_atom_site_aniso_U_33
_atom_site_aniso_U_23
_atom_site_aniso_U_13
_atom_site_aniso_U_12
Ni1 0.01921(13) 0.02328(13) 0.01454(13) 0.00013(9) 0.00046(9) 0.00131(9)
O1 0.0213(7) 0.0276(7) 0.0156(6) 0.0029(5) 0.0000(5) -0.0009(5)
O2 0.0237(7) 0.0476(9) 0.0239(7) 0.0086(7) -0.0049(6) -0.0120(7)
O3 0.0288(8) 0.0568(10) 0.0223(8) 0.0166(7) -0.0014(6) -0.0058(7)
O4 0.0313(8) 0.0475(10) 0.0342(9) 0.0164(7) 0.0033(7) -0.0145(7)
O5 0.0373(9) 0.0495(10) 0.0287(8) 0.0198(7) 0.0042(7) -0.0068(8)
O6 0.0618(11) 0.0314(8) 0.0173(7) 0.0049(6) -0.0035(7) 0.0045(8)
O7 0.0240(7) 0.0565(10) 0.0183(7) 0.0087(7) -0.0029(6) -0.0158(7)
O8 0.0236(7) 0.0279(7) 0.0139(6) 0.0033(5) 0.0008(5) -0.0050(5)
N1 0.0152(7) 0.0206(7) 0.0336(9) 0.0031(7) 0.0028(6) -0.0037(6)
N2 0.0143(7) 0.0215(8) 0.0333(9) 0.0050(7) 0.0003(6) -0.0022(6)
C1 0.0179(8) 0.0236(9) 0.0176(8) 0.0012(7) 0.0003(7) 0.0035(7)
C2 0.0161(8) 0.0173(8) 0.0158(8) 0.0008(6) 0.0013(6) 0.0026(6)
C3 0.0136(8) 0.0161(8) 0.0206(9) 0.0018(6) 0.0033(6) 0.0017(6)
C4 0.0156(8) 0.0182(8) 0.0178(8) 0.0034(6) 0.0041(6) 0.0023(6)
C5 0.0207(9) 0.0244(9) 0.0219(9) 0.0077(7) 0.0048(7) 0.0037(7)
C6 0.0157(8) 0.0207(8) 0.0180(8) 0.0009(7) 0.0005(6) 0.0018(7)
C7 0.0140(8) 0.0177(8) 0.0222(9) 0.0003(7) 0.0027(7) 0.0000(6)
C8 0.0181(8) 0.0179(8) 0.0182(8) 0.0033(6) 0.0053(7) 0.0025(6)
C9 0.0162(9) 0.0204(9) 0.0314(10) 0.0015(7) 0.0028(7) -0.0032(7)
C10 0.0175(9) 0.0275(10) 0.0315(11) 0.0091(8) 0.0049(7) -0.0007(7)
C11 0.0204(9) 0.0273(10) 0.0329(11) 0.0084(8) 0.0078(8) -0.0002(8)
C12 0.0155(9) 0.0207(9) 0.0431(12) 0.0085(8) 0.0066(8) -0.0037(7)
C13 0.0178(9) 0.0267(10) 0.0485(13) 0.0015(9) -0.0039(9) -0.0023(8)
C14 0.0202(9) 0.0257(10) 0.0408(12) -0.0026(9) -0.0036(8) -0.0032(8)
C15 0.0152(9) 0.0216(9) 0.0414(12) 0.0077(8) 0.0050(8) -0.0039(7)
C16 0.0215(10) 0.0386(12) 0.0383(12) 0.0134(10) 0.0024(9) 0.0059(9)
C17 0.0226(10) 0.0389(12) 0.0310(11) 0.0072(9) 0.0013(8) 0.0023(9)
C18 0.0244(10) 0.0261(10) 0.0320(11) 0.0041(8) -0.0027(8) 0.0015(8)
C19 0.0269(10) 0.0282(10) 0.0333(11) 0.0036(8) 0.0030(8) 0.0020(8)
C20 0.0176(9) 0.0210(9) 0.0366(11) 0.0011(8) 0.0003(8) 0.0002(7)
C21 0.0159(8) 0.0179(8) 0.0261(10) 0.0000(7) 0.0023(7) 0.0029(7)
C22 0.0200(9) 0.0218(8) 0.0201(9) 0.0009(7) -0.0026(7) 0.0052(7)
C23 0.0215(9) 0.0190(8) 0.0164(8) 0.0027(7) 0.0038(7) 0.0067(7)
C24 0.0331(11) 0.0268(10) 0.0184(9) 0.0079(7) 0.0057(8) 0.0096(8)
C25 0.0172(8) 0.0157(8) 0.0174(8) 0.0016(6) 0.0039(6) 0.0027(6)
C26 0.0182(8) 0.0164(8) 0.0138(8) -0.0004(6) 0.0026(6) 0.0017(6)
C27 0.0215(9) 0.0213(8) 0.0131(8) -0.0011(6) 0.0010(7) 0.0001(7)
C28 0.0190(9) 0.0162(8) 0.0189(8) 0.0019(6) 0.0042(7) 0.0024(6)
O1W 0.0256(7) 0.0306(8) 0.0287(8) -0.0010(6) -0.0020(6) -0.0044(6)
O2W 0.0278(7) 0.0256(7) 0.0231(7) 0.0062(5) -0.0027(6) -0.0015(6)
O3W 0.0260(7) 0.0330(8) 0.0274(7) -0.0058(6) 0.0063(6) 0.0029(6)
O4W 0.0214(7) 0.0286(7) 0.0176(6) 0.0022(5) -0.0019(5) 0.0031(5)
O5W 0.0309(8) 0.0339(8) 0.0245(7) -0.0065(6) 0.0025(6) 0.0066(6)

loop_
_atom_type_symbol
_atom_type_description
_atom_type_scat_dispersion_real
_atom_type_scat_dispersion_imag
_atom_type_scat_source
C C 0.0033 0.0016 'International Tables Vol C Tables 4.2.6.8 and 6.1.1.4'
H H 0.0000 0.0000 'International Tables Vol C Tables 4.2.6.8 and 6.1.1.4'
N N 0.0061 0.0033 'International Tables Vol C Tables 4.2.6.8 and 6.1.1.4'
O O 0.0106 0.0060 'International Tables Vol C Tables 4.2.6.8 and 6.1.1.4'
Ni Ni 0.3393 1.1124 'International Tables Vol C Tables 4.2.6.8 and 6.1.1.4'

loop_
_geom_angle_atom_site_label_1
_geom_angle_atom_site_label_2
_geom_angle_atom_site_label_3
_geom_angle
_geom_angle_site_symmetry_3
O3W Ni1 O1W 92.60(6) .
O3W Ni1 O2W 88.37(6) .
O1W Ni1 O2W 173.08(6) .
O3W Ni1 O1 91.27(6) .
O1W Ni1 O1 88.79(6) .
O2W Ni1 O1 84.34(6) .
O3W Ni1 O4W 177.11(6) .
O1W Ni1 O4W 89.88(6) .
O2W Ni1 O4W 88.99(6) .
O1 Ni1 O4W 87.30(5) .
O3W Ni1 O8 86.99(6) 4_475
O1W Ni1 O8 88.61(6) 4_475
O2W Ni1 O8 98.28(6) 4_475
O1 Ni1 O8 176.81(5) 4_475
O4W Ni1 O8 94.55(5) 4_475
C1 O1 Ni1 124.72(12) .
C27 O8 Ni1 123.24(12) 4_776
C10 N1 C14 120.46(18) .
C10 N1 C9 119.34(16) .
C14 N1 C9 120.20(18) .
C18 N2 C17 120.60(19) .
C18 N2 C20 118.57(17) .
C17 N2 C20 120.83(19) .
O2 C1 O1 126.36(17) .
O2 C1 C2 116.81(16) .
O1 C1 C2 116.82(16) .
C3 C2 C8 119.45(16) .
C3 C2 C1 119.46(16) .
C8 C2 C1 121.08(16) .
C4 C3 C2 120.60(16) .
C3 C4 C6 119.69(16) .
C3 C4 C5 119.67(16) .
C6 C4 C5 120.63(16) .
O3 C5 O4 123.83(18) .
O3 C5 C4 118.28(17) .
O4 C5 C4 117.88(17) .
C4 C6 C7 120.11(16) .
C8 C7 C6 119.88(16) .
C8 C7 C9 120.44(17) .
C6 C7 C9 119.68(17) .
C7 C8 C2 120.25(16) .
N1 C9 C7 111.38(15) .
N1 C10 C11 121.06(19) .
C10 C11 C12 120.0(2) .
C13 C12 C11 117.44(19) .
C13 C12 C15 121.25(19) .
C11 C12 C15 121.3(2) .
C14 C13 C12 120.6(2) .
N1 C14 C13 120.4(2) .
C16 C15 C19 117.47(19) .
C16 C15 C12 122.40(19) .
C19 C15 C12 120.1(2) .
C17 C16 C15 120.4(2) .
N2 C17 C16 120.4(2) .
N2 C18 C19 120.92(19) .
C18 C19 C15 120.2(2) .
N2 C20 C21 111.32(16) .
C28 C21 C22 120.14(17) .
C28 C21 C20 121.14(17) .
C22 C21 C20 118.67(17) .
C23 C22 C21 120.16(17) .
C22 C23 C25 119.08(17) .
C22 C23 C24 121.38(17) .
C25 C23 C24 119.54(17) .
O5 C24 O6 125.37(19) .
O5 C24 C23 117.16(18) .
O6 C24 C23 117.44(19) .
C23 C25 C26 121.94(17) .
C25 C26 C28 118.35(16) .
C25 C26 C27 117.39(16) .
C28 C26 C27 124.20(16) .
O7 C27 O8 124.43(17) .
O7 C27 C26 115.98(16) .
O8 C27 C26 119.55(16) .
C21 C28 C26 120.30(17) .

loop_
_geom_bond_atom_site_label_1
_geom_bond_atom_site_label_2
_geom_bond_distance
_geom_bond_site_symmetry_2
Ni1 O3W 2.0502(14) .
Ni1 O1W 2.0548(15) .
Ni1 O2W 2.0608(14) .
Ni1 O1 2.0710(13) .
Ni1 O4W 2.0989(14) .
Ni1 O8 2.1387(13) 4_475
O1 C1 1.262(2) .
O2 C1 1.250(2) .
O3 C5 1.250(2) .
O4 C5 1.251(3) .
O5 C24 1.250(3) .
O6 C24 1.259(3) .
O7 C27 1.251(2) .
O8 C27 1.263(2) .
O8 Ni1 2.1386(13) 4_776
N1 C10 1.344(3) .
N1 C14 1.345(3) .
N1 C9 1.497(3) .
N2 C18 1.335(3) .
N2 C17 1.347(3) .
N2 C20 1.498(3) .
C1 C2 1.512(2) .
C2 C3 1.392(2) .
C2 C8 1.394(3) .
C3 C4 1.391(2) .
C4 C6 1.392(2) .
C4 C5 1.509(2) .
C6 C7 1.394(3) .
C7 C8 1.393(3) .
C7 C9 1.508(2) .
C10 C11 1.376(3) .
C11 C12 1.399(3) .
C12 C13 1.386(3) .
C12 C15 1.494(3) .
C13 C14 1.382(3) .
C15 C16 1.388(3) .
C15 C19 1.391(3) .
C16 C17 1.377(3) .
C18 C19 1.375(3) .
C20 C21 1.513(3) .
C21 C28 1.397(3) .
C21 C22 1.397(3) .
C22 C23 1.388(3) .
C23 C25 1.389(2) .
C23 C24 1.517(3) .
C25 C26 1.397(2) .
C26 C28 1.397(3) .
C26 C27 1.524(2) .
